data_1552849
loop_
_publ_author_name
'Das, Partha P.'
'Mugnaioli, Enrico'
'Nicolopoulos, Stavros'
'Tossi, Camilla'
'Gemmi, Mauro'
'Galanis, Athanasios'
'Borodi, Gheorghe'
'Pop, Mihaela M.'

_publ_section_title
;
 Crystal Structures of Two Important Pharmaceuticals Solved by 3D
 Precession Electron Diffraction Tomography
;
_journal_issue 10
_journal_name_full 'Organic Process Research &amp; Development'
_journal_page_first 1365
_journal_paper_doi 10.1021/acs.oprd.8b00149
_journal_volume 22
_journal_year 2018
_chemical_formula_moiety 'C16 H21 N O2'
_chemical_formula_sum 'C16 H21 N O2'
_chemical_formula_weight 259.34
_space_group_crystal_system orthorhombic
_space_group_IT_number 19
_space_group_name_Hall 'P 2ac 2ab'
_space_group_name_H-M_alt 'P 21 21 21'
_symmetry_Int_Tables_number 19
_atom_sites_solution_hydrogens geom
_audit_creation_method 'sir2014 15.10'
_cell_angle_alpha 90
_cell_angle_beta 90
_cell_angle_gamma 90
_cell_formula_units_Z 4
_cell_length_a 4.99000
_cell_length_b 11.92000
_cell_length_c 22.95000
_cell_measurement_temperature 293
_cell_volume 1365.084
_computing_molecular_graphics 'SIR2014 (Burla et al., 2015)'
_computing_publication_material 'SIR2014 (Burla et al., 2015)'
_computing_structure_refinement 'SIR2014 (Burla et al., 2015)'
_computing_structure_solution 'SIR2014 (Burla et al., 2015)'
_diffrn_ambient_temperature 293
_diffrn_detector 'ASI MEDIPIX'
_diffrn_measurement_device 'electron microscope'
_diffrn_measurement_device_type 'Zeiss Libra 120'
_diffrn_radiation_probe electron
_diffrn_radiation_type electron
_diffrn_radiation_wavelength 0.0335
_diffrn_reflns_av_R_equivalents 0.3709
_diffrn_reflns_av_unetI/netI 0.1476
_diffrn_reflns_limit_h_max 22
_diffrn_reflns_limit_h_min -22
_diffrn_reflns_limit_k_max 11
_diffrn_reflns_limit_k_min -11
_diffrn_reflns_limit_l_max 25
_diffrn_reflns_limit_l_min -25
_diffrn_reflns_number 6850
_diffrn_reflns_theta_full 0.81
_diffrn_reflns_theta_max 4.26
_diffrn_reflns_theta_min 0.08
_exptl_crystal_density_diffrn 1.262
_exptl_crystal_description nanocrystal
_exptl_crystal_F_000 560
_refine_ls_extinction_method none
_refine_ls_goodness_of_fit_all ???
_refine_ls_goodness_of_fit_gt ???
_refine_ls_hydrogen_treatment constr
_refine_ls_matrix_type full
_refine_ls_number_constraints ???
_refine_ls_number_parameters ???
_refine_ls_number_reflns ???
_refine_ls_number_restraints ???
_refine_ls_R_factor_all ???
_refine_ls_R_factor_gt ???
_refine_ls_shift/su_max ???
_refine_ls_shift/su_mean ???
_refine_ls_structure_factor_coef F
_refine_ls_weighting_details xxx
_refine_ls_weighting_scheme calc
_refine_ls_wR_factor_gt ???
_refine_ls_wR_factor_ref ???
_reflns_number_gt 799
_reflns_number_total 2894
_reflns_threshold_expression I>3\s(I)
_cod_data_source_file op8b00149_si_004.cif
_cod_data_source_block
;
;
_cod_original_sg_symbol_Hall ' P 2ac 2ab'
_cod_database_code 1552849

loop_
_space_group_symop_id
_space_group_symop_operation_xyz
1 x,y,z
2 x+1/2,-y+1/2,-z
3 -x,y+1/2,-z+1/2
4 -x+1/2,-y,z+1/2

loop_
_atom_site_label
_atom_site_type_symbol
_atom_site_fract_x
_atom_site_fract_y
_atom_site_fract_z
_atom_site_adp_type
_atom_site_U_iso_or_equiv
_atom_site_site_symmetry_multiplicity
_atom_site_occupancy
_atom_site_calc_flag
O1 O 0.6065 0.0632 0.5472 Uiso 0 4 1 d
O2 O 0.0404 0.3442 0.8484 Uiso 0 4 1 d
N1 N 0.1636 0.077 0.5508 Uiso 0 4 1 d
C1 C 0.5506 -0.1306 0.4773 Uiso 0 4 1 d
C2 C 0.3501 -0.095 0.514 Uiso 0 4 1 d
C3 C 0.3852 0.0213 0.5392 Uiso 0 4 1 d
C4 C 0.1596 0.1961 0.5645 Uiso 0 4 1 d
C5 C 0.2351 0.223 0.6262 Uiso 0 4 1 d
C6 C 0.2401 0.3477 0.6381 Uiso 0 4 1 d
C7 C 0.4828 0.4079 0.6109 Uiso 0 4 1 d
C8 C 0.5374 0.5104 0.6492 Uiso 0 4 1 d
C9 C 0.422 0.4774 0.707 Uiso 0 4 1 d
C10 C 0.253 0.3846 0.7014 Uiso 0 4 1 d
C11 C 0.1278 0.3421 0.7498 Uiso 0 4 1 d
C12 C 0.172 0.3929 0.8034 Uiso 0 4 1 d
C13 C 0.3349 0.4845 0.8103 Uiso 0 4 1 d
C14 C 0.4617 0.5277 0.7611 Uiso 0 4 1 d
C15 C -0.0641 0.2462 0.7599 Uiso 0 4 1 d
C16 C -0.1066 0.2493 0.8255 Uiso 0 4 1 d
H1 H 0.0074 0.0396 0.5502 Uiso 0 4 1 d
H2 H 0.4046 0.1938 0.6336 Uiso 0 4 1 d
H3 H 0.1112 0.1897 0.651 Uiso 0 4 1 d
H4 H 0.0745 0.3659 0.6221 Uiso 0 4 1 d
H5 H 0.2794 0.2324 0.5398 Uiso 0 4 1 d
H6 H -0.0126 0.223 0.5578 Uiso 0 4 1 d
H7 H -0.2244 0.2576 0.7401 Uiso 0 4 1 d
H8 H 0.0108 0.1783 0.7483 Uiso 0 4 1 d
H9 H 0.4521 0.5737 0.6345 Uiso 0 4 1 d
H10 H 0.7203 0.5241 0.6522 Uiso 0 4 1 d
H11 H 0.3614 0.5186 0.8487 Uiso 0 4 1 d
H12 H 0.5787 0.5934 0.7645 Uiso 0 4 1 d
H13 H 0.6311 0.3606 0.6106 Uiso 0 4 1 d
H14 H -0.0434 0.1833 0.8422 Uiso 0 4 1 d
H15 H 0.4436 0.4302 0.573 Uiso 0 4 1 d
H16 H -0.2881 0.2573 0.8337 Uiso 0 4 1 d
H17 H 0.19 -0.096 0.4933 Uiso 0 4 1 d
H18 H 0.3398 -0.1454 0.5449 Uiso 0 4 1 d
H19 H 0.5118 -0.2025 0.4641 Uiso 0 4 1 d
H20 H 0.7127 -0.1314 0.4973 Uiso 0 4 1 d
H21 H 0.5629 -0.082 0.4457 Uiso 0 4 1 d

loop_
_atom_type_symbol
_atom_type_description
_atom_type_scat_dispersion_real
_atom_type_scat_dispersion_imag
_atom_type_scat_source
C C 0.0000 0.0000 ' P. A. Doyle and P. S. Turner Acta Cryst. (1968). A24, 390-397'
H H 0.0000 0.0000 ' P. A. Doyle and P. S. Turner Acta Cryst. (1968). A24, 390-397'
N N 0.0000 0.0000 ' P. A. Doyle and P. S. Turner Acta Cryst. (1968). A24, 390-397'
O O 0.0000 0.0000 ' P. A. Doyle and P. S. Turner Acta Cryst. (1968). A24, 390-397'
